data_7052784
loop_
_publ_author_name
'Paul, Nidhin'
'Muthusubramanian, Shanmugam'
'Bhuvanesh, Nattamai'

_publ_section_title
;
 A green protocol for the synthesis of conformationally rigid sulfur
 linked bisquinolines by double Friedlander reaction in water
;
_journal_issue 11
_journal_name_full 'New Journal of Chemistry'
_journal_page_first 2607
_journal_paper_doi 10.1039/c1nj20539k
_journal_volume 35
_journal_year 2011
_chemical_formula_moiety 'C42 H26 Cl2 N2 S'
_chemical_formula_sum 'C42 H26 Cl2 N2 S'
_chemical_formula_weight 661.62
_chemical_name_systematic
;
?
;
_space_group_IT_number 2
_symmetry_cell_setting triclinic
_symmetry_space_group_name_Hall '-P 1'
_symmetry_space_group_name_H-M 'P -1'
_atom_sites_solution_hydrogens geom
_atom_sites_solution_primary direct
_atom_sites_solution_secondary difmap
_audit_creation_method SHELXL-97
_cell_angle_alpha 67.905(5)
_cell_angle_beta 86.187(5)
_cell_angle_gamma 73.358(5)
_cell_formula_units_Z 2
_cell_length_a 11.115(5)
_cell_length_b 12.085(5)
_cell_length_c 13.476(5)
_cell_measurement_reflns_used 25
_cell_measurement_temperature 100(2)
_cell_measurement_theta_max 25
_cell_measurement_theta_min 2
_cell_volume 1605.2(12)
_computing_cell_refinement 'SAINT 6.45 ( Bruker, 2003)'
_computing_data_collection 'SMART 5.628 (Bruker, 2003)'
_computing_data_reduction 'SAINT 6.45 ( Bruker, 2003)'
_computing_molecular_graphics 'DIAMOND 3'
_computing_publication_material SHELXL-97
_computing_structure_refinement 'SHELXL-97 (Sheldrick, 1997)'
_computing_structure_solution SIR-97
_diffrn_ambient_temperature 100(2)
_diffrn_measured_fraction_theta_full 0.989
_diffrn_measured_fraction_theta_max 0.989
_diffrn_measurement_device_type 'BRUKER SMART APEX'
_diffrn_measurement_method /w-scans
_diffrn_radiation_monochromator graphite
_diffrn_radiation_source 'fine-focus sealed tube'
_diffrn_radiation_type MoK\a
_diffrn_radiation_wavelength 0.71073
_diffrn_reflns_av_R_equivalents 0.0246
_diffrn_reflns_av_sigmaI/netI 0.0521
_diffrn_reflns_limit_h_max 14
_diffrn_reflns_limit_h_min -14
_diffrn_reflns_limit_k_max 16
_diffrn_reflns_limit_k_min -12
_diffrn_reflns_limit_l_max 17
_diffrn_reflns_limit_l_min -13
_diffrn_reflns_number 10483
_diffrn_reflns_theta_full 27.90
_diffrn_reflns_theta_max 27.90
_diffrn_reflns_theta_min 2.28
_diffrn_standards_decay_% 0
_diffrn_standards_interval_time 60
_diffrn_standards_number 3
_exptl_absorpt_coefficient_mu 0.302
_exptl_absorpt_correction_T_max 0.9590
_exptl_absorpt_correction_T_min 0.9440
_exptl_absorpt_correction_type empirical
_exptl_absorpt_process_details SADABS
_exptl_crystal_colour colourless
_exptl_crystal_density_diffrn 1.369
_exptl_crystal_density_method 'not measured'
_exptl_crystal_description block
_exptl_crystal_F_000 684
_exptl_crystal_size_max 0.20
_exptl_crystal_size_mid 0.16
_exptl_crystal_size_min 0.14
_refine_diff_density_max 0.684
_refine_diff_density_min -0.749
_refine_diff_density_rms 0.131
_refine_ls_extinction_method none
_refine_ls_goodness_of_fit_ref 1.173
_refine_ls_hydrogen_treatment constr
_refine_ls_matrix_type full
_refine_ls_number_parameters 424
_refine_ls_number_reflns 7581
_refine_ls_number_restraints 0
_refine_ls_restrained_S_all 1.173
_refine_ls_R_factor_all 0.0913
_refine_ls_R_factor_gt 0.0657
_refine_ls_shift/su_max 0.000
_refine_ls_shift/su_mean 0.000
_refine_ls_structure_factor_coef Fsqd
_refine_ls_weighting_details 'calc w=1/[\s^2^(Fo^2^)+(0.0618P)^2^+0.2249P] where P=(Fo^2^+2Fc^2^)/3'
_refine_ls_weighting_scheme calc
_refine_ls_wR_factor_gt 0.1754
_refine_ls_wR_factor_ref 0.2521
_reflns_number_gt 5943
_reflns_number_total 7581
_reflns_threshold_expression >2sigma(I)
_cod_data_source_file c1nj20539k.txt
_cod_data_source_block vnat2
_cod_database_code 7052784

loop_
_symmetry_equiv_pos_as_xyz
'x, y, z'
'-x, -y, -z'

loop_
_atom_site_label
_atom_site_type_symbol
_atom_site_fract_x
_atom_site_fract_y
_atom_site_fract_z
_atom_site_U_iso_or_equiv
_atom_site_adp_type
_atom_site_occupancy
_atom_site_symmetry_multiplicity
_atom_site_calc_flag
_atom_site_refinement_flags
Cl1 Cl 0.08258(9) 0.16142(9) 0.90890(8) 0.0355(2) Uani 1 1 d .
S1 S 0.46328(8) 0.51510(8) 0.75199(7) 0.0245(2) Uani 1 1 d .
Cl2 Cl 0.07053(9) 1.07414(9) 0.59338(9) 0.0421(3) Uani 1 1 d .
N2 N 0.6092(3) 0.7232(3) 0.4936(2) 0.0262(6) Uani 1 1 d .
N1 N 0.6325(3) 0.2215(3) 1.0105(2) 0.0247(6) Uani 1 1 d .
C16 C 0.6933(3) 0.5785(3) 0.8230(3) 0.0226(6) Uani 1 1 d .
C7 C 0.5516(3) 0.3042(3) 0.9319(3) 0.0243(7) Uani 1 1 d .
C29 C 0.5626(3) 0.5540(3) 0.6432(3) 0.0238(7) Uani 1 1 d .
C30 C 0.6621(3) 0.4660(3) 0.6231(3) 0.0216(6) Uani 1 1 d .
C25 C 0.4201(3) 0.7767(3) 0.5801(3) 0.0252(7) Uani 1 1 d .
C39 C 0.6285(4) 0.1418(4) 0.7236(3) 0.0325(8) Uani 1 1 d .
H39 H 0.5731 0.1019 0.7131 0.039 Uiso 1 1 calc R
C36 C 0.7099(3) 0.6397(3) 0.4744(3) 0.0259(7) Uani 1 1 d .
C10 C 0.7582(3) 0.3678(3) 0.9734(3) 0.0246(7) Uani 1 1 d .
C5 C 0.4416(3) 0.1546(3) 0.9228(3) 0.0279(7) Uani 1 1 d .
H5 H 0.5200 0.0982 0.9267 0.034 Uiso 1 1 calc R
C4 C 0.4349(3) 0.2722(3) 0.9211(3) 0.0239(7) Uani 1 1 d .
C20 C 0.6284(4) 0.8008(3) 0.7795(3) 0.0323(8) Uani 1 1 d .
H20 H 0.5721 0.8707 0.7866 0.039 Uiso 1 1 calc R
C41 C 0.8194(3) 0.1319(3) 0.8034(3) 0.0303(8) Uani 1 1 d .
H41 H 0.8908 0.0861 0.8484 0.036 Uiso 1 1 calc R
C13 C 0.9195(3) 0.1887(4) 1.1476(3) 0.0314(8) Uani 1 1 d .
H13 H 0.9738 0.1299 1.2046 0.038 Uiso 1 1 calc R
C21 C 0.6082(3) 0.6853(3) 0.8303(3) 0.0269(7) Uani 1 1 d .
H21 H 0.5370 0.6785 0.8698 0.032 Uiso 1 1 calc R
C28 C 0.5359(3) 0.6820(3) 0.5718(3) 0.0234(6) Uani 1 1 d .
C37 C 0.6872(3) 0.3294(3) 0.6862(3) 0.0229(6) Uani 1 1 d .
C11 C 0.7355(3) 0.2507(3) 1.0313(3) 0.0258(7) Uani 1 1 d .
C9 C 0.6727(3) 0.4544(3) 0.8854(3) 0.0215(6) Uani 1 1 d .
C40 C 0.7362(4) 0.0727(3) 0.7895(3) 0.0319(8) Uani 1 1 d .
H40 H 0.7521 -0.0131 0.8241 0.038 Uiso 1 1 calc R
C38 C 0.6034(3) 0.2691(3) 0.6737(3) 0.0279(7) Uani 1 1 d .
H38 H 0.5299 0.3150 0.6314 0.033 Uiso 1 1 calc R
C33 C 0.9112(4) 0.4738(4) 0.4208(3) 0.0358(8) Uani 1 1 d .
H33 H 0.9783 0.4194 0.4026 0.043 Uiso 1 1 calc R
C31 C 0.7397(3) 0.5084(3) 0.5368(3) 0.0238(7) Uani 1 1 d .
C42 C 0.7969(3) 0.2598(3) 0.7505(3) 0.0279(7) Uani 1 1 d .
H42 H 0.8547 0.2989 0.7579 0.033 Uiso 1 1 calc R
C6 C 0.3339(4) 0.1194(3) 0.9189(3) 0.0296(7) Uani 1 1 d .
H6 H 0.3392 0.0408 0.9197 0.036 Uiso 1 1 calc R
C15 C 0.8619(3) 0.3936(3) 1.0068(3) 0.0272(7) Uani 1 1 d .
H15 H 0.8766 0.4706 0.9707 0.033 Uiso 1 1 calc R
C17 C 0.7995(4) 0.5908(3) 0.7630(3) 0.0292(7) Uani 1 1 d .
H17 H 0.8584 0.5207 0.7585 0.035 Uiso 1 1 calc R
C14 C 0.9409(3) 0.3068(4) 1.0916(3) 0.0315(8) Uani 1 1 d .
H14 H 1.0085 0.3252 1.1126 0.038 Uiso 1 1 calc R
C26 C 0.3026(3) 0.7561(3) 0.5860(3) 0.0269(7) Uani 1 1 d .
H26 H 0.2962 0.6803 0.5879 0.032 Uiso 1 1 calc R
C3 C 0.3158(3) 0.3557(3) 0.9157(3) 0.0272(7) Uani 1 1 d .
H3 H 0.3097 0.4347 0.9141 0.033 Uiso 1 1 calc R
C19 C 0.7317(4) 0.8127(4) 0.7185(3) 0.0328(8) Uani 1 1 d .
H19 H 0.7441 0.8908 0.6831 0.039 Uiso 1 1 calc R
C32 C 0.8409(3) 0.4280(4) 0.5059(3) 0.0299(7) Uani 1 1 d .
H32 H 0.8601 0.3425 0.5439 0.036 Uiso 1 1 calc R
C27 C 0.1946(3) 0.8477(3) 0.5891(3) 0.0309(8) Uani 1 1 d .
H27 H 0.1162 0.8334 0.5930 0.037 Uiso 1 1 calc R
C23 C 0.3208(4) 0.9838(3) 0.5786(3) 0.0330(8) Uani 1 1 d .
H23 H 0.3271 1.0602 0.5753 0.040 Uiso 1 1 calc R
C24 C 0.4271(3) 0.8914(3) 0.5757(3) 0.0281(7) Uani 1 1 d .
H24 H 0.5052 0.9064 0.5707 0.034 Uiso 1 1 calc R
C8 C 0.5720(3) 0.4200(3) 0.8637(3) 0.0240(7) Uani 1 1 d .
C2 C 0.2067(3) 0.3223(3) 0.9128(3) 0.0274(7) Uani 1 1 d .
H2 H 0.1279 0.3774 0.9103 0.033 Uiso 1 1 calc R
C22 C 0.2050(4) 0.9603(4) 0.5864(3) 0.0337(8) Uani 1 1 d .
C34 C 0.8823(4) 0.6025(4) 0.3610(3) 0.0345(8) Uani 1 1 d .
H34 H 0.9299 0.6328 0.3030 0.041 Uiso 1 1 calc R
C1 C 0.2184(3) 0.2050(3) 0.9137(3) 0.0291(7) Uani 1 1 d .
C12 C 0.8202(3) 0.1614(3) 1.1183(3) 0.0296(7) Uani 1 1 d .
H12 H 0.8074 0.0837 1.1552 0.036 Uiso 1 1 calc R
C18 C 0.8170(4) 0.7084(4) 0.7098(3) 0.0337(8) Uani 1 1 d .
H18 H 0.8865 0.7167 0.6682 0.040 Uiso 1 1 calc R
C35 C 0.7843(3) 0.6834(4) 0.3877(3) 0.0309(8) Uani 1 1 d .
H35 H 0.7667 0.7685 0.3481 0.037 Uiso 1 1 calc R

loop_
_atom_site_aniso_label
_atom_site_aniso_U_11
_atom_site_aniso_U_22
_atom_site_aniso_U_33
_atom_site_aniso_U_23
_atom_site_aniso_U_13
_atom_site_aniso_U_12
Cl1 0.0289(5) 0.0363(5) 0.0433(5) -0.0128(4) -0.0011(4) -0.0145(4)
S1 0.0229(4) 0.0251(4) 0.0223(4) -0.0056(3) 0.0005(3) -0.0063(3)
Cl2 0.0301(5) 0.0347(5) 0.0512(6) -0.0125(4) 0.0007(4) 0.0014(4)
N2 0.0256(14) 0.0279(15) 0.0239(14) -0.0078(11) -0.0035(11) -0.0073(12)
N1 0.0224(13) 0.0236(14) 0.0244(14) -0.0065(11) 0.0002(10) -0.0042(11)
C16 0.0262(16) 0.0218(15) 0.0199(15) -0.0074(12) -0.0015(12) -0.0070(12)
C7 0.0238(16) 0.0278(17) 0.0232(16) -0.0105(13) 0.0057(12) -0.0100(13)
C29 0.0256(16) 0.0240(16) 0.0225(15) -0.0080(13) -0.0039(12) -0.0078(13)
C30 0.0200(14) 0.0265(16) 0.0229(15) -0.0134(13) 0.0016(11) -0.0078(12)
C25 0.0297(17) 0.0255(17) 0.0159(14) -0.0034(12) -0.0007(12) -0.0067(13)
C39 0.0368(19) 0.0307(19) 0.040(2) -0.0172(16) 0.0047(15) -0.0194(16)
C36 0.0257(16) 0.0288(17) 0.0219(16) -0.0071(13) -0.0008(12) -0.0083(13)
C10 0.0233(16) 0.0251(16) 0.0238(16) -0.0097(13) 0.0035(12) -0.0042(13)
C5 0.0293(17) 0.0235(16) 0.0277(17) -0.0055(13) 0.0013(13) -0.0080(13)
C4 0.0248(16) 0.0212(15) 0.0231(15) -0.0052(12) 0.0026(12) -0.0069(12)
C20 0.040(2) 0.0230(17) 0.0337(19) -0.0110(14) -0.0060(15) -0.0066(15)
C41 0.0277(17) 0.0270(18) 0.0335(19) -0.0098(14) -0.0036(14) -0.0047(14)
C13 0.0286(18) 0.0332(19) 0.0261(17) -0.0085(14) -0.0034(13) -0.0019(14)
C21 0.0289(17) 0.0268(17) 0.0254(17) -0.0109(13) -0.0020(13) -0.0062(14)
C28 0.0245(16) 0.0238(16) 0.0213(15) -0.0045(12) -0.0022(12) -0.0106(13)
C37 0.0265(16) 0.0236(16) 0.0207(15) -0.0086(12) 0.0030(12) -0.0103(13)
C11 0.0247(16) 0.0275(17) 0.0234(16) -0.0088(13) -0.0008(12) -0.0050(13)
C9 0.0208(15) 0.0234(16) 0.0219(15) -0.0097(12) 0.0008(11) -0.0071(12)
C40 0.038(2) 0.0211(17) 0.037(2) -0.0119(15) 0.0048(15) -0.0088(15)
C38 0.0280(17) 0.0320(18) 0.0258(17) -0.0103(14) -0.0011(13) -0.0117(14)
C33 0.034(2) 0.043(2) 0.035(2) -0.0203(17) 0.0087(15) -0.0113(17)
C31 0.0246(16) 0.0257(16) 0.0218(15) -0.0078(13) -0.0030(12) -0.0086(13)
C42 0.0272(17) 0.0240(17) 0.0308(18) -0.0087(14) -0.0020(13) -0.0061(13)
C6 0.0343(19) 0.0218(16) 0.0306(18) -0.0065(13) -0.0011(14) -0.0084(14)
C15 0.0280(17) 0.0267(17) 0.0290(17) -0.0117(14) 0.0023(13) -0.0095(14)
C17 0.0329(18) 0.0283(18) 0.0317(18) -0.0154(14) 0.0030(14) -0.0111(14)
C14 0.0282(18) 0.036(2) 0.0320(19) -0.0150(15) -0.0022(14) -0.0082(15)
C26 0.0288(17) 0.0279(17) 0.0229(16) -0.0072(13) -0.0029(13) -0.0086(14)
C3 0.0277(17) 0.0258(17) 0.0274(17) -0.0083(13) 0.0012(13) -0.0086(13)
C19 0.045(2) 0.0271(18) 0.0303(19) -0.0118(15) -0.0008(15) -0.0133(16)
C32 0.0288(18) 0.0345(19) 0.0307(18) -0.0158(15) 0.0054(14) -0.0116(15)
C27 0.0222(16) 0.0298(18) 0.0338(19) -0.0059(15) -0.0053(13) -0.0038(13)
C23 0.036(2) 0.0232(17) 0.0340(19) -0.0053(14) -0.0017(15) -0.0055(15)
C24 0.0248(17) 0.0256(17) 0.0317(18) -0.0079(14) 0.0012(13) -0.0078(13)
C8 0.0227(15) 0.0237(16) 0.0259(16) -0.0107(13) 0.0036(12) -0.0059(12)
C2 0.0233(16) 0.0297(18) 0.0273(17) -0.0089(14) 0.0032(13) -0.0075(13)
C22 0.0330(19) 0.0297(19) 0.0297(18) -0.0071(15) 0.0009(14) -0.0014(15)
C34 0.0323(19) 0.047(2) 0.0264(18) -0.0127(16) 0.0078(14) -0.0164(17)
C1 0.0303(18) 0.0295(18) 0.0283(18) -0.0092(14) 0.0003(13) -0.0118(14)
C12 0.0291(17) 0.0265(17) 0.0298(18) -0.0075(14) -0.0017(14) -0.0062(14)
C18 0.043(2) 0.033(2) 0.0308(19) -0.0133(15) 0.0083(16) -0.0200(17)
C35 0.0313(18) 0.037(2) 0.0259(17) -0.0097(15) 0.0017(14) -0.0141(15)

loop_
_atom_type_symbol
_atom_type_description
_atom_type_scat_dispersion_real
_atom_type_scat_dispersion_imag
_atom_type_scat_source
C C 0.0033 0.0016 'International Tables Vol C Tables 4.2.6.8 and 6.1.1.4'
H H 0.0000 0.0000 'International Tables Vol C Tables 4.2.6.8 and 6.1.1.4'
N N 0.0061 0.0033 'International Tables Vol C Tables 4.2.6.8 and 6.1.1.4'
O O 0.0106 0.0060 'International Tables Vol C Tables 4.2.6.8 and 6.1.1.4'

loop_
_geom_angle_atom_site_label_1
_geom_angle_atom_site_label_2
_geom_angle_atom_site_label_3
_geom_angle
C29 S1 C8 103.13(16)
C28 N2 C36 118.8(3)
C7 N1 C11 118.8(3)
C17 C16 C21 118.6(3)
C17 C16 C9 122.0(3)
C21 C16 C9 119.2(3)
N1 C7 C8 122.3(3)
N1 C7 C4 116.0(3)
C8 C7 C4 121.6(3)
C30 C29 C28 119.1(3)
C30 C29 S1 122.9(3)
C28 C29 S1 117.9(3)
C29 C30 C31 118.2(3)
C29 C30 C37 122.4(3)
C31 C30 C37 119.4(3)
C24 C25 C26 118.6(3)
C24 C25 C28 120.0(3)
C26 C25 C28 121.3(3)
C38 C39 C40 120.3(3)
N2 C36 C35 118.6(3)
N2 C36 C31 122.2(3)
C35 C36 C31 119.1(3)
C15 C10 C11 118.7(3)
C15 C10 C9 123.6(3)
C11 C10 C9 117.7(3)
C6 C5 C4 121.6(3)
C5 C4 C3 118.4(3)
C5 C4 C7 120.2(3)
C3 C4 C7 121.3(3)
C19 C20 C21 120.2(4)
C40 C41 C42 120.4(3)
C12 C13 C14 120.4(3)
C20 C21 C16 120.9(3)
N2 C28 C29 123.1(3)
N2 C28 C25 115.6(3)
C29 C28 C25 121.3(3)
C38 C37 C42 119.4(3)
C38 C37 C30 118.7(3)
C42 C37 C30 121.8(3)
N1 C11 C10 122.7(3)
N1 C11 C12 118.0(3)
C10 C11 C12 119.2(3)
C8 C9 C10 118.0(3)
C8 C9 C16 122.7(3)
C10 C9 C16 119.2(3)
C41 C40 C39 119.6(3)
C39 C38 C37 120.4(3)
C32 C33 C34 120.4(4)
C32 C31 C30 123.6(3)
C32 C31 C36 118.1(3)
C30 C31 C36 118.2(3)
C41 C42 C37 119.8(3)
C1 C6 C5 117.9(3)
C14 C15 C10 121.0(3)
C18 C17 C16 119.9(3)
C15 C14 C13 120.1(3)
C25 C26 C27 120.7(3)
C2 C3 C4 121.1(3)
C20 C19 C18 120.0(3)
C33 C32 C31 121.2(4)
C22 C27 C26 119.3(3)
C22 C23 C24 118.7(4)
C23 C24 C25 121.7(3)
C9 C8 C7 120.1(3)
C9 C8 S1 122.7(3)
C7 C8 S1 117.2(3)
C1 C2 C3 118.3(3)
C23 C22 C27 121.0(3)
C23 C22 Cl2 119.4(3)
C27 C22 Cl2 119.6(3)
C35 C34 C33 120.3(3)
C2 C1 C6 122.7(3)
C2 C1 Cl1 119.1(3)
C6 C1 Cl1 118.2(3)
C13 C12 C11 120.6(3)
C19 C18 C17 120.4(4)
C34 C35 C36 120.9(4)

loop_
_geom_bond_atom_site_label_1
_geom_bond_atom_site_label_2
_geom_bond_distance
Cl1 C1 1.748(4)
S1 C29 1.776(4)
S1 C8 1.787(4)
Cl2 C22 1.743(4)
N2 C28 1.320(4)
N2 C36 1.359(5)
N1 C7 1.321(4)
N1 C11 1.366(4)
C16 C17 1.398(5)
C16 C21 1.397(5)
C16 C9 1.494(4)
C7 C8 1.429(5)
C7 C4 1.486(5)
C29 C30 1.389(5)
C29 C28 1.437(5)
C30 C31 1.426(5)
C30 C37 1.496(5)
C25 C24 1.389(5)
C25 C26 1.390(5)
C25 C28 1.487(5)
C39 C38 1.378(5)
C39 C40 1.389(6)
C36 C35 1.410(5)
C36 C31 1.438(5)
C10 C15 1.417(5)
C10 C11 1.422(5)
C10 C9 1.432(4)
C5 C6 1.391(5)
C5 C4 1.393(5)
C4 C3 1.403(5)
C20 C19 1.376(6)
C20 C21 1.381(5)
C41 C40 1.381(5)
C41 C42 1.390(5)
C13 C12 1.360(5)
C13 C14 1.422(6)
C37 C38 1.388(5)
C37 C42 1.396(5)
C11 C12 1.428(5)
C9 C8 1.383(5)
C33 C32 1.373(5)
C33 C34 1.406(6)
C31 C32 1.414(5)
C6 C1 1.386(5)
C15 C14 1.372(5)
C17 C18 1.394(5)
C26 C27 1.391(5)
C3 C2 1.390(5)
C19 C18 1.384(5)
C27 C22 1.386(6)
C23 C22 1.385(6)
C23 C24 1.384(5)
C2 C1 1.381(5)
C34 C35 1.369(6)

loop_
_geom_torsion_atom_site_label_1
_geom_torsion_atom_site_label_2
_geom_torsion_atom_site_label_3
_geom_torsion_atom_site_label_4
_geom_torsion
C11 N1 C7 C8 4.0(5)
C11 N1 C7 C4 -173.6(3)
C8 S1 C29 C30 49.1(3)
C8 S1 C29 C28 -132.6(3)
C28 C29 C30 C31 4.8(5)
S1 C29 C30 C31 -176.9(2)
C28 C29 C30 C37 -173.0(3)
S1 C29 C30 C37 5.3(4)
C28 N2 C36 C35 177.0(3)
C28 N2 C36 C31 -0.4(5)
C6 C5 C4 C3 0.3(5)
C6 C5 C4 C7 176.4(3)
N1 C7 C4 C5 -47.6(4)
C8 C7 C4 C5 134.8(4)
N1 C7 C4 C3 128.3(4)
C8 C7 C4 C3 -49.3(5)
C19 C20 C21 C16 1.7(5)
C17 C16 C21 C20 -0.1(5)
C9 C16 C21 C20 175.7(3)
C36 N2 C28 C29 4.9(5)
C36 N2 C28 C25 -173.5(3)
C30 C29 C28 N2 -7.3(5)
S1 C29 C28 N2 174.3(3)
C30 C29 C28 C25 171.0(3)
S1 C29 C28 C25 -7.4(4)
C24 C25 C28 N2 -47.0(4)
C26 C25 C28 N2 129.2(3)
C24 C25 C28 C29 134.6(3)
C26 C25 C28 C29 -49.2(5)
C29 C30 C37 C38 69.3(4)
C31 C30 C37 C38 -108.6(4)
C29 C30 C37 C42 -115.7(4)
C31 C30 C37 C42 66.4(4)
C7 N1 C11 C10 1.3(5)
C7 N1 C11 C12 178.5(3)
C15 C10 C11 N1 174.6(3)
C9 C10 C11 N1 -4.0(5)
C15 C10 C11 C12 -2.5(5)
C9 C10 C11 C12 178.9(3)
C15 C10 C9 C8 -177.2(3)
C11 C10 C9 C8 1.4(5)
C15 C10 C9 C16 1.1(5)
C11 C10 C9 C16 179.7(3)
C17 C16 C9 C8 -117.4(4)
C21 C16 C9 C8 66.9(4)
C17 C16 C9 C10 64.4(4)
C21 C16 C9 C10 -111.3(4)
C42 C41 C40 C39 -1.0(6)
C38 C39 C40 C41 -1.2(6)
C40 C39 C38 C37 1.9(6)
C42 C37 C38 C39 -0.5(5)
C30 C37 C38 C39 174.7(3)
C29 C30 C31 C32 -177.7(3)
C37 C30 C31 C32 0.3(5)
C29 C30 C31 C36 -0.7(5)
C37 C30 C31 C36 177.2(3)
N2 C36 C31 C32 175.5(3)
C35 C36 C31 C32 -2.0(5)
N2 C36 C31 C30 -1.6(5)
C35 C36 C31 C30 -179.1(3)
C40 C41 C42 C37 2.4(6)
C38 C37 C42 C41 -1.7(5)
C30 C37 C42 C41 -176.7(3)
C4 C5 C6 C1 -0.3(5)
C11 C10 C15 C14 1.6(5)
C9 C10 C15 C14 -179.8(3)
C21 C16 C17 C18 -1.6(5)
C9 C16 C17 C18 -177.3(3)
C10 C15 C14 C13 0.0(6)
C12 C13 C14 C15 -0.6(6)
C24 C25 C26 C27 -1.0(5)
C28 C25 C26 C27 -177.2(3)
C5 C4 C3 C2 0.3(5)
C7 C4 C3 C2 -175.7(3)
C21 C20 C19 C18 -1.4(6)
C34 C33 C32 C31 -1.2(6)
C30 C31 C32 C33 178.8(3)
C36 C31 C32 C33 1.8(5)
C25 C26 C27 C22 -0.1(5)
C22 C23 C24 C25 0.2(6)
C26 C25 C24 C23 0.9(5)
C28 C25 C24 C23 177.2(3)
C10 C9 C8 C7 3.6(5)
C16 C9 C8 C7 -174.7(3)
C10 C9 C8 S1 -176.4(2)
C16 C9 C8 S1 5.4(5)
N1 C7 C8 C9 -6.6(5)
C4 C7 C8 C9 170.9(3)
N1 C7 C8 S1 173.4(3)
C4 C7 C8 S1 -9.2(4)
C29 S1 C8 C9 49.0(3)
C29 S1 C8 C7 -131.0(3)
C4 C3 C2 C1 -0.9(5)
C24 C23 C22 C27 -1.3(6)
C24 C23 C22 Cl2 178.5(3)
C26 C27 C22 C23 1.2(6)
C26 C27 C22 Cl2 -178.5(3)
C32 C33 C34 C35 0.6(6)
C3 C2 C1 C6 0.9(6)
C3 C2 C1 Cl1 -179.5(3)
C5 C6 C1 C2 -0.3(6)
C5 C6 C1 Cl1 -179.9(3)
C14 C13 C12 C11 -0.3(6)
N1 C11 C12 C13 -175.4(3)
C10 C11 C12 C13 1.9(5)
C20 C19 C18 C17 -0.3(6)
C16 C17 C18 C19 1.8(6)
C33 C34 C35 C36 -0.7(6)
N2 C36 C35 C34 -176.1(3)
C31 C36 C35 C34 1.4(5)
